data_1530624
loop_
_publ_author_name
'Pushcharovskii, D.Yu.'
'Dago, A.M.'
'Pobedimskaya, E.A.'
'Belov, N.V.'

_publ_section_title
;
 The crystal structure of K8 Yb3 (Si6 O16)2 (O H) polymorphism of the
 radicals (Si3 O8)
;
_journal_name_full 'Doklady Akademii Nauk SSSR'
_journal_page_first 1111
_journal_page_last 1115
_journal_volume 258
_journal_year 1981
_chemical_formula_sum 'H K8 O33 Si12 Yb3'
_chemical_name_systematic 'K8 Yb3 (Si6 O16)2 (O H)'
_space_group_IT_number 2
_symmetry_space_group_name_Hall '-P 1'
_symmetry_space_group_name_H-M 'P -1'
_cell_angle_alpha 88.52
_cell_angle_beta 90.91
_cell_angle_gamma 100.1
_cell_formula_units_Z 1
_cell_length_a 6.808
_cell_length_b 11.434
_cell_length_c 11.449
_cell_volume 877.059
_citation_journal_id_ASTM DANKAS
_cod_data_source_file Pushcharovskii_DANKAS_1981_1539.cif
_cod_data_source_block H1K8O33Si12Yb3
_cod_original_cell_volume 877.0587
_cod_original_formula_sum 'H1 K8 O33 Si12 Yb3'
_cod_database_code 1530624

loop_
_symmetry_equiv_pos_as_xyz
x,y,z
-x,-y,-z

loop_
_atom_site_label
_atom_site_type_symbol
_atom_site_fract_x
_atom_site_fract_y
_atom_site_fract_z
_atom_site_occupancy
_atom_site_U_iso_or_equiv
O7 O-2 0.958 0.509 0.222 1 0.0
Si6 Si+4 0.943 0.7331 0.0091 1 0.0
O16 O-2 0.73 0.666 0.038 1 0.0
O15 O-2 0.972 0.876 0.009 0.5 0.0
Yb1 Yb+3 0.5 0.5 0 1 0.0
K3 K+1 0.664 0.6749 0.2763 1 0.0
Si4 Si+4 0.186 0.8052 0.3499 1 0.0
K4 K+1 0.76 0.896 0.49 0.5 0.0
K2 K+1 0.338 0.3002 0.2637 1 0.0
O2 O-2 0.582 0.095 0.353 1 0.0
O11 O-2 0.006 0.853 0.287 1 0.0
O17 O-2 0.583 0.481 0.434 1 0.0
Si1 Si+4 0.808 0.1753 0.3713 1 0.0
O8 O-2 0.347 0.54 0.16 1 0.0
Si3 Si+4 0.162 0.5974 0.195 1 0.0
O14 O-2 0.669 0.986 0.164 1 0.0
Si2 Si+4 0.942 0.3729 0.1854 1 0.0
K5 K+1 0 0.5 0.5 1 0.0
K1 K+1 0.473 0.8332 0.0047 1 0.0
Si5 Si+4 0.494 0.9943 0.2486 1 0.0
O1 O-2 -0.018 0.118 0.319 1 0.0
O9 O-2 0.203 0.666 0.32 1 0.0
O3 O-2 0.844 0.196 0.512 1 0.0
O4 O-2 0.795 0.307 0.313 1 0.0
O13 O-2 0.317 0.058 0.182 1 0.0
O5 O-2 0.997 0.302 0.12 1 0.0
O10 O-2 0.114 0.695 0.095 1 0.0
O6 O-2 0.644 0.378 0.114 1 0.0
O12 O-2 0.408 0.881 0.319 1 0.0
Yb2 Yb+3 -0.0055 0.0053 0.1624 1 0.0
